data_9011737
loop_
_publ_author_name
'Bartl, H.'
'Scheller, T.'

_publ_section_title
;
 Zur struktur des 12CaO*7Al2O3
;
_journal_name_full 'Neues Jahrbuch fur Mineralogie, Monatshefte'
_journal_page_first 547
_journal_page_last 552
_journal_volume 1970
_journal_year 1970
_chemical_compound_source Synthetic
_chemical_formula_sum 'Al7 Ca6 O16.498'
_chemical_name_mineral Mayenite
_space_group_IT_number 220
_symmetry_space_group_name_Hall 'I -4bd 2c 3'
_symmetry_space_group_name_H-M 'I -4 3 d'
_cell_angle_alpha 90
_cell_angle_beta 90
_cell_angle_gamma 90
_cell_length_a 11.989
_cell_length_b 11.989
_cell_length_c 11.989
_cell_formula_units_Z 4
_cell_volume 1723.252
_database_code_amcsd 0014739
_exptl_crystal_density_diffrn 2.672
_cod_original_cell_volume 1723.253
_cod_original_formula_sum 'Ca6 Al7 O16.498'
_cod_database_code 9011737

loop_
_space_group_symop_operation_xyz
x,y,z
1/2+x,1/2+y,1/2+z
1/2-z,x,-y
-z,1/2+x,1/2-y
1/2-y,z,-x
-y,1/2+z,1/2-x
1/2-x,y,-z
-x,1/2+y,1/2-z
1/4+x,3/4-z,1/4-y
3/4+x,1/4-z,3/4-y
1/4+z,3/4-y,1/4-x
3/4+z,1/4-y,3/4-x
1/4+y,3/4-x,1/4-z
3/4+y,1/4-x,3/4-z
1/4+x,1/4+z,1/4+y
3/4+x,3/4+z,3/4+y
1/4+z,1/4+y,1/4+x
3/4+z,3/4+y,3/4+x
1/4+y,1/4+x,1/4+z
3/4+y,3/4+x,3/4+z
-z,1/2-x,y
1/2-z,-x,1/2+y
-y,1/2-z,x
1/2-y,-z,1/2+x
-x,1/2-y,z
1/2-x,-y,1/2+z
1/2+z,1/2-x,-y
+z,-x,1/2-y
1/2+y,1/2-z,-x
+y,-z,1/2-x
1/2+x,1/2-y,-z
+x,-y,1/2-z
3/4-x,3/4+z,1/4-y
1/4-x,1/4+z,3/4-y
3/4-z,3/4+y,1/4-x
1/4-z,1/4+y,3/4-x
3/4-y,3/4+x,1/4-z
1/4-y,1/4+x,3/4-z
3/4-x,1/4-z,1/4+y
1/4-x,3/4-z,3/4+y
3/4-z,1/4-y,1/4+x
1/4-z,3/4-y,3/4+x
3/4-y,1/4-x,1/4+z
1/4-y,3/4-x,3/4+z
z,x,y
1/2+z,1/2+x,1/2+y
y,z,x
1/2+y,1/2+z,1/2+x

loop_
_atom_site_aniso_label
_atom_site_aniso_U_11
_atom_site_aniso_U_22
_atom_site_aniso_U_33
_atom_site_aniso_U_12
_atom_site_aniso_U_13
_atom_site_aniso_U_23
Ca 0.01092 0.01092 0.01384 0.00073 0.00000 0.00000
Al1 0.00728 0.00728 0.00728 0.00000 0.00000 0.00000
Al2 0.00437 0.00510 0.00510 0.00000 0.00000 0.00000
O1 0.01311 0.01238 0.01019 0.00655 0.00218 0.00291
O2 0.00947 0.00947 0.00947 0.00000 0.00000 0.00000
O3 0.02185 0.00728 0.01456 0.00000 0.00000 0.00728

loop_
_atom_site_label
_atom_site_fract_x
_atom_site_fract_y
_atom_site_fract_z
_atom_site_occupancy
Ca 0.00000 0.25000 0.13970 1.00000
Al1 0.01870 0.01870 0.01870 1.00000
Al2 -0.12500 0.00000 0.25000 1.00000
O1 0.15100 -0.03700 0.05700 1.00000
O2 -0.06400 -0.06400 -0.06400 1.00000
O3 0.33700 0.00000 0.25000 0.08300

loop_
_cod_related_entry_id
_cod_related_entry_database
_cod_related_entry_code
1 AMCSD 0014739
